data_7061887
loop_
_publ_author_name
'Vithana, Vidushi P.'
'Guo, Zhifang'
'Deacon, Glen B.'
'Somers, Anthony E.'
'Junk, Peter C.'

_publ_section_title
;
 Synthesis, structure, and corrosion inhibiting properties of REIII
 3-thiophenecarboxylate complexes
;
_journal_issue 40
_journal_name_full 'New Journal of Chemistry'
_journal_page_first 19104
_journal_page_last 19111
_journal_paper_doi 10.1039/D2NJ03556A
_journal_volume 46
_journal_year 2022
_chemical_formula_moiety 'C15 H15 Gd O9 S3'
_chemical_formula_sum 'C15 H15 Gd O9 S3'
_chemical_formula_weight 592.70
_space_group_crystal_system monoclinic
_space_group_IT_number 14
_space_group_name_Hall '-P 2ybc'
_space_group_name_H-M_alt 'P 1 21/c 1'
_atom_sites_solution_hydrogens mixed
_audit_creation_date 2022-03-15
_audit_creation_method
;
Olex2 1.3
(compiled 2020.11.12 svn.r5f609507 for OlexSys, GUI svn.r6408)
;
_audit_update_record
;
2022-07-05 deposited with the CCDC.	2022-09-07 downloaded from the CCDC.
;
_cell_angle_alpha 90
_cell_angle_beta 101.07(3)
_cell_angle_gamma 90
_cell_formula_units_Z 4
_cell_length_a 14.960(3)
_cell_length_b 12.000(2)
_cell_length_c 10.600(2)
_cell_measurement_reflns_used 3298
_cell_measurement_temperature 100(2)
_cell_measurement_theta_max 25
_cell_measurement_theta_min 2
_cell_volume 1867.5(6)
_computing_cell_refinement 'XDS (Kabsch, 1993)'
_computing_data_collection 'BluIce (McPhillips, 2002)'
_computing_data_reduction 'XDS (Kabsch, 1993)'
_computing_molecular_graphics 'Olex2 1.3 (Dolomanov et al., 2009)'
_computing_publication_material 'Olex2 1.3 (Dolomanov et al., 2009)'
_computing_structure_refinement 'SHELXL 2018/3 (Sheldrick, 2015)'
_computing_structure_solution 'SHELXT 2018/2 (Sheldrick, 2018)'
_diffrn_ambient_temperature 100(2)
_diffrn_measured_fraction_theta_full 0.997
_diffrn_measured_fraction_theta_max 0.997
_diffrn_measurement_device_type 'ADSC Quantum 210r'
_diffrn_measurement_method '\w scans'
_diffrn_radiation_monochromator 'Silicon Double Crystal'
_diffrn_radiation_type Synchrotron
_diffrn_radiation_wavelength 0.71073
_diffrn_reflns_av_R_equivalents 0.0491
_diffrn_reflns_av_unetI/netI 0.0213
_diffrn_reflns_Laue_measured_fraction_full 0.997
_diffrn_reflns_Laue_measured_fraction_max 0.997
_diffrn_reflns_limit_h_max 17
_diffrn_reflns_limit_h_min -17
_diffrn_reflns_limit_k_max 14
_diffrn_reflns_limit_k_min -14
_diffrn_reflns_limit_l_max 12
_diffrn_reflns_limit_l_min -12
_diffrn_reflns_number 39196
_diffrn_reflns_point_group_measured_fraction_full 0.997
_diffrn_reflns_point_group_measured_fraction_max 0.997
_diffrn_reflns_theta_full 25.027
_diffrn_reflns_theta_max 25.027
_diffrn_reflns_theta_min 1.387
_diffrn_source 'MX1 Beamline Australian Synchrotron'
_exptl_absorpt_coefficient_mu 3.935
_exptl_absorpt_correction_type none
_exptl_crystal_colour colourless
_exptl_crystal_colour_primary colourless
_exptl_crystal_density_diffrn 2.108
_exptl_crystal_description block
_exptl_crystal_F_000 1156
_exptl_crystal_size_max 0.1
_exptl_crystal_size_mid 0.06
_exptl_crystal_size_min 0.04
_refine_diff_density_max 2.230
_refine_diff_density_min -1.344
_refine_diff_density_rms 0.133
_refine_ls_extinction_method none
_refine_ls_goodness_of_fit_ref 1.037
_refine_ls_hydrogen_treatment constr
_refine_ls_matrix_type full
_refine_ls_number_parameters 281
_refine_ls_number_reflns 3298
_refine_ls_number_restraints 6
_refine_ls_restrained_S_all 1.037
_refine_ls_R_factor_all 0.0329
_refine_ls_R_factor_gt 0.0312
_refine_ls_shift/su_max 0.003
_refine_ls_shift/su_mean 0.000
_refine_ls_structure_factor_coef Fsqd
_refine_ls_weighting_details 'w=1/[\s^2^(Fo^2^)+(0.0635P)^2^+3.1163P] where P=(Fo^2^+2Fc^2^)/3'
_refine_ls_weighting_scheme calc
_refine_ls_wR_factor_gt 0.0876
_refine_ls_wR_factor_ref 0.0896
_reflns_Friedel_coverage 0.000
_reflns_number_gt 3088
_reflns_number_total 3298
_reflns_threshold_expression 'I > 2\s(I)'
_cod_data_source_file d2nj03556a2.cif
_cod_data_source_block vv1gd
_cod_depositor_comments 'Adding full bibliography for 7061882--7061892.cif.'
_cod_original_cell_volume 1867.5(7)
_cod_database_code 7061887
_shelx_shelxl_version_number 2018/3
_shelx_space_group_comment
;
The symmetry employed for this shelxl refinement is uniquely defined
by the following loop, which should always be used as a source of
symmetry information in preference to the above space-group names.
They are only intended as comments.
;
_shelx_estimated_absorpt_t_max 0.858
_shelx_estimated_absorpt_t_min 0.694
_olex2_refinement_description
;
1. Shared sites
{H3A, H3B}
{H8BB, H8AA}
2. Others
 Fixed Uiso: H8A(0.054) H8B(0.054) H9A(0.049) H9B(0.049) H7A(0.051) H7B(0.051)
 H3B(0.045) H3A(0.045) H13A(0.045) H13(0.045) H8BB(0.044) H8AA(0.044)
 H10(0.047) H10A(0.047) H15(0.046) H15A(0.046) H5A(0.046) H5B(0.046)
 H9AA(0.051) H9(0.051) H14(0.05) H14A(0.05) H4(0.049) H4A(0.049)
 Fixed X: H8A(0.41556) H8B(0.441958) H9A(0.443168) H9B(0.489419) H7A(0.585745)
 H7B(0.58813) H3B(0.729856) H3A(0.731022) H13A(0.750919) H13(0.747172)
 H8BB(0.242707) H8AA(0.243173) H10(0.246017) H10A(0.246281) H15(0.771769)
 H15A(0.769824) H5A(0.877226) H5B(0.875963) H9AA(0.090622) H9(0.08485)
 H14(0.910344) H14A(0.927972) H4(0.884661) H4A(0.996517)
 Fixed Y: H8A(0.452308) H8B(0.404448) H9A(0.598714) H9B(0.696904)
 H7A(0.435573) H7B(0.38963) H3B(0.421834) H3A(0.419164) H13A(0.649903)
 H13(0.648695) H8BB(0.829778) H8AA(0.830564) H10(0.573718) H10A(0.57057)
 H15(0.675764) H15A(0.667738) H5A(0.610103) H5B(0.608293) H9AA(0.633009)
 H9(0.822508) H14(0.629111) H14A(0.674063) H4(0.39671) H4A(0.549801)
 Fixed Z: H8A(0.36587) H8B(0.264378) H9A(0.478734) H9B(0.502405) H7A(0.095589)
 H7B(0.211836) H3B(0.670456) H3A(0.670938) H13A(-0.184365) H13(-0.182774)
 H8BB(0.174157) H8AA(0.173048) H10(-0.07832) H10A(-0.072864) H15(0.206419)
 H15A(0.205712) H5A(0.464468) H5B(0.462198) H9AA(-0.138348) H9(0.07104) H14(-
 0.116301) H14A(0.186712) H4(0.792357) H4A(0.637016)
;
_olex2_submission_special_instructions 'No special instructions were received'

loop_
_space_group_symop_operation_xyz
'x, y, z'
'-x, y+1/2, -z+1/2'
'-x, -y, -z'
'x, -y-1/2, z-1/2'

loop_
_atom_site_label
_atom_site_type_symbol
_atom_site_fract_x
_atom_site_fract_y
_atom_site_fract_z
_atom_site_U_iso_or_equiv
_atom_site_adp_type
_atom_site_occupancy
_atom_site_site_symmetry_order
_atom_site_calc_flag
_atom_site_refinement_flags_posn
_atom_site_refinement_flags_adp
_atom_site_refinement_flags_occupancy
_atom_site_disorder_assembly
_atom_site_disorder_group
Gd1 Gd 0.53883(2) 0.61874(2) 0.26743(2) 0.02805(11) Uani 1 1 d . . . . .
S1 S 0.94797(16) 0.5127(2) 0.6499(2) 0.0407(5) Uani 0.848(6) 1 d D . P A 1
S3 S 0.89949(12) 0.64479(16) 0.1079(2) 0.0406(5) Uani 0.869(6) 1 d D . P B 1
S2 S 0.11157(19) 0.6692(3) -0.0649(3) 0.0412(7) Uani 0.699(5) 1 d D . P C 1
O6 O 0.5897(2) 0.7093(2) -0.1223(3) 0.0311(6) Uani 1 1 d . . . . .
O8 O 0.4400(2) 0.4668(3) 0.3017(3) 0.0357(7) Uani 1 1 d G . . . .
H8A H 0.415560 0.452308 0.365870 0.054 Uiso 1 1 d G U . . .
H8B H 0.441958 0.404448 0.264378 0.054 Uiso 1 1 d G U . . .
O1 O 0.7054(2) 0.6038(3) 0.3459(3) 0.0355(7) Uani 1 1 d . . . . .
O4 O 0.4118(2) 0.5967(3) 0.0758(3) 0.0332(6) Uani 1 1 d . . . . .
O3 O 0.4141(2) 0.7494(2) 0.1918(3) 0.0335(6) Uani 1 1 d . . . . .
O9 O 0.4550(2) 0.6599(3) 0.4414(3) 0.0327(6) Uani 1 1 d . . . . .
H9A H 0.443168 0.598714 0.478734 0.049 Uiso 1 1 d R U . . .
H9B H 0.489419 0.696904 0.502405 0.049 Uiso 1 1 d R U . . .
S2A S 0.1108(8) 0.7745(11) 0.0349(11) 0.0412(7) Uani 0.301(5) 1 d D . P C 2
O7 O 0.5884(2) 0.4521(3) 0.1741(3) 0.0340(6) Uani 1 1 d G . . . .
H7A H 0.585745 0.435573 0.095589 0.051 Uiso 1 1 d G U . . .
H7B H 0.588130 0.389630 0.211836 0.051 Uiso 1 1 d G U . . .
O5 O 0.5952(2) 0.6979(2) 0.0885(3) 0.0324(6) Uani 1 1 d . . . . .
O2 O 0.6193(2) 0.5269(2) 0.4684(3) 0.0332(6) Uani 1 1 d . . . . .
S3A S 0.8892(10) 0.6341(17) -0.0314(19) 0.0406(5) Uani 0.131(6) 1 d D . P B 2
C1 C 0.6982(3) 0.5529(4) 0.4469(4) 0.0333(9) Uani 1 1 d . . . . .
C2 C 0.7809(3) 0.5233(4) 0.5413(4) 0.0357(10) Uani 1 1 d . . . . .
C12 C 0.7313(3) 0.6681(3) 0.0087(4) 0.0334(9) Uani 1 1 d . . . . .
C3 C 0.7832(3) 0.4532(4) 0.6487(4) 0.0377(10) Uani 1 1 d D . . . .
H3B H 0.729856 0.421834 0.670456 0.045 Uiso 0.152(6) 1 calc R U P A 2
H3A H 0.731022 0.419164 0.670938 0.045 Uiso 0.848(6) 1 calc R U P A 1
C7 C 0.2732(3) 0.6973(4) 0.0611(4) 0.0341(9) Uani 1 1 d . . . . .
C6 C 0.3708(3) 0.6809(4) 0.1108(4) 0.0319(9) Uani 1 1 d . . . . .
C11 C 0.6323(3) 0.6918(3) -0.0090(4) 0.0316(9) Uani 1 1 d . . . . .
C13 C 0.7777(3) 0.6512(4) -0.0955(5) 0.0375(10) Uani 1 1 d D . . . .
H13A H 0.750919 0.649903 -0.184365 0.045 Uiso 0.131(6) 1 calc R U P B 2
H13 H 0.747172 0.648695 -0.182774 0.045 Uiso 0.869(6) 1 calc R U P B 1
C8 C 0.2193(3) 0.7784(4) 0.1078(4) 0.0370(10) Uani 1 1 d D . . . .
H8BB H 0.242707 0.829778 0.174157 0.044 Uiso 0.301(5) 1 calc R U P C 2
H8AA H 0.243173 0.830564 0.173048 0.044 Uiso 0.699(5) 1 calc R U P C 1
C10 C 0.2216(3) 0.6322(4) -0.0349(5) 0.0389(11) Uani 1 1 d D . . . .
H10 H 0.246017 0.573718 -0.078320 0.047 Uiso 0.699(5) 1 calc R U P C 1
H10A H 0.246281 0.570570 -0.072864 0.047 Uiso 0.301(5) 1 calc R U P C 2
C15 C 0.7899(3) 0.6663(4) 0.1260(4) 0.0384(10) Uani 1 1 d D . . . .
H15 H 0.771769 0.675764 0.206419 0.046 Uiso 0.869(6) 1 calc R U P B 1
H15A H 0.769824 0.667738 0.205712 0.046 Uiso 0.131(6) 1 calc R U P B 2
C5 C 0.8661(3) 0.5618(4) 0.5307(5) 0.0384(10) Uani 1 1 d D . . . .
H5A H 0.877226 0.610103 0.464468 0.046 Uiso 0.848(6) 1 calc R U P A 1
H5B H 0.875963 0.608293 0.462198 0.046 Uiso 0.152(6) 1 calc R U P A 2
C9A C 0.1336(18) 0.664(3) -0.070(4) 0.042(3) Uani 0.301(5) 1 d D . P C 2
H9AA H 0.090622 0.633009 -0.138348 0.051 Uiso 0.301(5) 1 calc R U P C 2
C9 C 0.1307(11) 0.7745(15) 0.0509(15) 0.042(3) Uani 0.699(5) 1 d D . P C 1
H9 H 0.084850 0.822508 0.071040 0.051 Uiso 0.699(5) 1 calc R U P C 1
C14 C 0.8691(8) 0.6391(8) -0.0593(8) 0.0421(19) Uani 0.869(6) 1 d D . P B 1
H14 H 0.910344 0.629111 -0.116301 0.050 Uiso 0.869(6) 1 calc R U P B 1
C14A C 0.879(2) 0.662(6) 0.117(6) 0.0421(19) Uani 0.131(6) 1 d D . P B 2
H14A H 0.927972 0.674063 0.186712 0.050 Uiso 0.131(6) 1 calc R U P B 2
S1A S 0.8857(12) 0.430(2) 0.733(2) 0.0407(5) Uani 0.152(6) 1 d D . P A 2
C4 C 0.8695(8) 0.4405(12) 0.7166(12) 0.041(2) Uani 0.848(6) 1 d D . P A 1
H4 H 0.884661 0.396710 0.792357 0.049 Uiso 0.848(6) 1 calc R U P A 1
C4A C 0.935(4) 0.528(6) 0.626(5) 0.041(2) Uani 0.152(6) 1 d D . P A 2
H4A H 0.996517 0.549801 0.637016 0.049 Uiso 0.152(6) 1 calc R U P A 2

loop_
_atom_site_aniso_label
_atom_site_aniso_U_11
_atom_site_aniso_U_22
_atom_site_aniso_U_33
_atom_site_aniso_U_23
_atom_site_aniso_U_13
_atom_site_aniso_U_12
Gd1 0.03668(17) 0.02796(16) 0.01959(16) 0.00015(6) 0.00557(10) 0.00002(7)
S1 0.0425(11) 0.0441(11) 0.0336(12) 0.0065(7) 0.0028(7) 0.0010(7)
S3 0.0382(10) 0.0452(10) 0.0379(9) 0.0062(7) 0.0054(7) 0.0027(6)
S2 0.0382(14) 0.0444(12) 0.0396(11) 0.0060(8) 0.0039(10) -0.0003(10)
O6 0.0413(16) 0.0324(15) 0.0189(14) 0.0005(11) 0.0040(12) 0.0007(12)
O8 0.0512(18) 0.0348(16) 0.0241(16) -0.0012(12) 0.0146(13) -0.0058(14)
O1 0.0494(19) 0.0353(16) 0.0224(16) 0.0055(12) 0.0081(13) 0.0009(13)
O4 0.0425(17) 0.0349(15) 0.0220(15) -0.0014(12) 0.0054(12) 0.0007(13)
O3 0.0419(16) 0.0339(15) 0.0245(15) -0.0020(12) 0.0062(12) 0.0003(12)
O9 0.0435(17) 0.0327(16) 0.0234(15) 0.0000(12) 0.0102(12) -0.0016(13)
S2A 0.0382(14) 0.0444(12) 0.0396(11) 0.0060(8) 0.0039(10) -0.0003(10)
O7 0.0482(17) 0.0324(15) 0.0231(15) -0.0016(12) 0.0114(13) 0.0016(13)
O5 0.0400(16) 0.0322(15) 0.0263(15) 0.0024(12) 0.0093(12) -0.0013(12)
O2 0.0388(16) 0.0369(16) 0.0242(15) 0.0047(12) 0.0068(12) -0.0003(12)
S3A 0.0382(10) 0.0452(10) 0.0379(9) 0.0062(7) 0.0054(7) 0.0027(6)
C1 0.041(2) 0.032(2) 0.026(2) -0.0048(17) 0.0038(17) 0.0000(17)
C2 0.045(2) 0.033(2) 0.029(2) 0.0000(17) 0.0082(19) 0.0035(18)
C12 0.044(2) 0.028(2) 0.028(2) 0.0056(17) 0.0078(18) 0.0025(17)
C3 0.049(3) 0.041(2) 0.025(2) 0.0002(18) 0.0101(19) 0.004(2)
C7 0.045(2) 0.033(2) 0.024(2) 0.0074(17) 0.0057(18) 0.0012(18)
C6 0.045(2) 0.029(2) 0.023(2) 0.0020(16) 0.0095(17) 0.0002(17)
C11 0.044(2) 0.0222(19) 0.030(2) 0.0003(16) 0.0108(18) -0.0018(16)
C13 0.042(3) 0.040(2) 0.032(2) 0.0012(19) 0.0094(19) 0.0030(19)
C8 0.045(3) 0.038(2) 0.028(2) 0.0031(18) 0.0076(19) 0.0019(19)
C10 0.041(3) 0.035(2) 0.040(3) 0.0005(18) 0.007(2) -0.0008(18)
C15 0.045(3) 0.039(3) 0.032(2) 0.0038(19) 0.0096(19) 0.0003(19)
C5 0.045(3) 0.035(2) 0.034(2) 0.0029(19) 0.0065(19) -0.0001(19)
C9A 0.049(10) 0.041(4) 0.038(6) 0.004(4) 0.010(5) 0.004(6)
C9 0.049(10) 0.041(4) 0.038(6) 0.004(4) 0.010(5) 0.004(6)
C14 0.061(6) 0.041(3) 0.024(4) -0.001(3) 0.009(3) 0.004(4)
C14A 0.061(6) 0.041(3) 0.024(4) -0.001(3) 0.009(3) 0.004(4)
S1A 0.0425(11) 0.0441(11) 0.0336(12) 0.0065(7) 0.0028(7) 0.0010(7)
C4 0.051(6) 0.047(5) 0.024(5) 0.001(3) 0.003(4) 0.005(4)
C4A 0.051(6) 0.047(5) 0.024(5) 0.001(3) 0.003(4) 0.005(4)

loop_
_atom_type_symbol
_atom_type_description
_atom_type_scat_dispersion_real
_atom_type_scat_dispersion_imag
_atom_type_scat_source
C C 0.0033 0.0016 'International Tables Vol C Tables 4.2.6.8 and 6.1.1.4'
H H 0.0000 0.0000 'International Tables Vol C Tables 4.2.6.8 and 6.1.1.4'
Gd Gd -0.1653 3.9035 'International Tables Vol C Tables 4.2.6.8 and 6.1.1.4'
O O 0.0106 0.0060 'International Tables Vol C Tables 4.2.6.8 and 6.1.1.4'
S S 0.1246 0.1234 'International Tables Vol C Tables 4.2.6.8 and 6.1.1.4'

loop_
_geom_angle_atom_site_label_1
_geom_angle_atom_site_label_2
_geom_angle_atom_site_label_3
_geom_angle
_geom_angle_site_symmetry_1
_geom_angle_site_symmetry_3
_geom_angle_publ_flag
O6 Gd1 O1 72.37(10) 4_576 . ?
O6 Gd1 O4 126.74(10) 4_576 . ?
O6 Gd1 O3 76.20(10) 4_576 . ?
O6 Gd1 O9 68.08(10) 4_576 . ?
O6 Gd1 O2 84.79(10) 4_576 . ?
O8 Gd1 O6 135.60(10) . 4_576 ?
O8 Gd1 O1 119.97(11) . . ?
O8 Gd1 O4 69.71(11) . . ?
O8 Gd1 O3 94.73(11) . . ?
O8 Gd1 O9 68.04(10) . . ?
O8 Gd1 O2 75.35(11) . . ?
O1 Gd1 O4 144.97(10) . . ?
O1 Gd1 O2 52.53(10) . . ?
O3 Gd1 O1 144.05(10) . . ?
O3 Gd1 O4 52.66(10) . . ?
O3 Gd1 O9 69.68(10) . . ?
O3 Gd1 O2 140.77(10) . . ?
O9 Gd1 O1 112.69(11) . . ?
O9 Gd1 O4 102.17(10) . . ?
O9 Gd1 O2 71.44(10) . . ?
O7 Gd1 O6 144.32(11) . 4_576 ?
O7 Gd1 O8 71.43(11) . . ?
O7 Gd1 O1 73.06(11) . . ?
O7 Gd1 O4 79.96(10) . . ?
O7 Gd1 O3 132.18(10) . . ?
O7 Gd1 O9 135.44(10) . . ?
O7 Gd1 O5 79.77(10) . . ?
O7 Gd1 O2 81.23(10) . . ?
O5 Gd1 O6 85.37(10) . 4_576 ?
O5 Gd1 O8 136.95(10) . . ?
O5 Gd1 O1 79.14(10) . . ?
O5 Gd1 O4 74.37(10) . . ?
O5 Gd1 O3 81.39(10) . . ?
O5 Gd1 O9 144.28(10) . . ?
O5 Gd1 O2 131.38(10) . . ?
O2 Gd1 O4 144.05(10) . . ?
C5 S1 C4 91.7(4) . . ?
C15 S3 C14 93.0(4) . . ?
C10 S2 C9 92.1(7) . . ?
C11 O6 Gd1 130.9(3) . 4_575 ?
Gd1 O8 H8A 130.1 . . ?
Gd1 O8 H8B 121.2 . . ?
H8A O8 H8B 104.5 . . ?
C1 O1 Gd1 94.4(3) . . ?
C6 O4 Gd1 90.8(2) . . ?
C6 O3 Gd1 93.7(2) . . ?
Gd1 O9 H9A 110.4 . . ?
Gd1 O9 H9B 110.2 . . ?
H9A O9 H9B 103.7 . . ?
C8 S2A C9A 91.4(13) . . ?
Gd1 O7 H7A 129.5 . . ?
Gd1 O7 H7B 120.6 . . ?
H7A O7 H7B 104.5 . . ?
C11 O5 Gd1 153.3(3) . . ?
C1 O2 Gd1 92.9(2) . . ?
C14A S3A C13 95.2(18) . . ?
O1 C1 O2 120.2(4) . . ?
O1 C1 C2 119.8(4) . . ?
O2 C1 C2 120.0(4) . . ?
C3 C2 C1 125.3(4) . . ?
C5 C2 C1 122.1(4) . . ?
C5 C2 C3 112.7(4) . . ?
C13 C12 C11 123.5(4) . . ?
C15 C12 C11 124.4(4) . . ?
C15 C12 C13 112.1(4) . . ?
C2 C3 H3B 122.7 . . ?
C2 C3 H3A 124.2 . . ?
C2 C3 S1A 114.5(9) . . ?
S1A C3 H3B 122.7 . . ?
C4 C3 C2 111.5(7) . . ?
C4 C3 H3A 124.2 . . ?
C8 C7 C6 124.2(4) . . ?
C10 C7 C6 124.1(4) . . ?
C10 C7 C8 111.6(4) . . ?
O4 C6 C7 120.3(4) . . ?
O3 C6 O4 119.8(4) . . ?
O3 C6 C7 119.9(4) . . ?
O6 C11 O5 123.0(4) . . ?
O6 C11 C12 117.5(4) . . ?
O5 C11 C12 119.4(4) . . ?
S3A C13 H13A 126.4 . . ?
C12 C13 S3A 107.2(8) . . ?
C12 C13 H13A 126.4 . . ?
C12 C13 H13 122.9 . . ?
C14 C13 C12 114.2(5) . . ?
C14 C13 H13 122.9 . . ?
S2A C8 H8BB 123.5 . . ?
C7 C8 S2A 113.0(6) . . ?
C7 C8 H8BB 123.5 . . ?
C7 C8 H8AA 123.3 . . ?
C9 C8 C7 113.5(8) . . ?
C9 C8 H8AA 123.3 . . ?
S2 C10 H10 123.9 . . ?
C7 C10 S2 112.1(4) . . ?
C7 C10 H10 123.9 . . ?
C7 C10 H10A 122.7 . . ?
C9A C10 C7 114.5(18) . . ?
C9A C10 H10A 122.7 . . ?
S3 C15 H15 124.5 . . ?
C12 C15 S3 111.1(3) . . ?
C12 C15 H15 124.5 . . ?
C12 C15 H15A 123.2 . . ?
C14A C15 C12 114(3) . . ?
C14A C15 H15A 123.2 . . ?
S1 C5 H5A 124.1 . . ?
C2 C5 S1 111.8(4) . . ?
C2 C5 H5A 124.1 . . ?
C2 C5 H5B 122.7 . . ?
C4A C5 C2 115(3) . . ?
C4A C5 H5B 122.7 . . ?
S2A C9A H9AA 125.4 . . ?
C10 C9A S2A 109(3) . . ?
C10 C9A H9AA 125.4 . . ?
S2 C9 H9 124.7 . . ?
C8 C9 S2 110.7(12) . . ?
C8 C9 H9 124.7 . . ?
S3 C14 H14 125.2 . . ?
C13 C14 S3 109.6(7) . . ?
C13 C14 H14 125.2 . . ?
S3A C14A H14A 124.7 . . ?
C15 C14A S3A 111(4) . . ?
C15 C14A H14A 124.7 . . ?
C3 S1A C4A 89.8(13) . . ?
S1 C4 H4 123.8 . . ?
C3 C4 S1 112.3(8) . . ?
C3 C4 H4 123.8 . . ?
C5 C4A S1A 108(4) . . ?
C5 C4A H4A 125.8 . . ?
S1A C4A H4A 125.8 . . ?

loop_
_geom_bond_atom_site_label_1
_geom_bond_atom_site_label_2
_geom_bond_distance
_geom_bond_site_symmetry_2
_geom_bond_publ_flag
Gd1 O6 2.421(3) 4_576 ?
Gd1 O8 2.418(3) . ?
Gd1 O1 2.478(4) . ?
Gd1 O4 2.514(3) . ?
Gd1 O3 2.451(3) . ?
Gd1 O9 2.471(3) . ?
Gd1 O7 2.410(3) . ?
Gd1 O5 2.413(3) . ?
Gd1 O2 2.494(3) . ?
S1 C5 1.688(5) . ?
S1 C4 1.717(16) . ?
S3 C15 1.706(5) . ?
S3 C14 1.745(9) . ?
S2 C10 1.676(6) . ?
S2 C9 1.747(18) . ?
O6 C11 1.264(5) . ?
O8 H8A 0.8500 . ?
O8 H8B 0.8499 . ?
O1 C1 1.255(6) . ?
O4 C6 1.274(5) . ?
O3 C6 1.272(5) . ?
O9 H9A 0.8682 . ?
O9 H9B 0.8670 . ?
S2A C8 1.658(11) . ?
S2A C9A 1.80(4) . ?
O7 H7A 0.8495 . ?
O7 H7B 0.8503 . ?
O5 C11 1.266(5) . ?
O2 C1 1.283(6) . ?
S3A C13 1.688(14) . ?
S3A C14A 1.65(6) . ?
C1 C2 1.477(6) . ?
C2 C3 1.411(6) . ?
C2 C5 1.379(7) . ?
C12 C11 1.484(6) . ?
C12 C13 1.428(6) . ?
C12 C15 1.377(7) . ?
C3 H3B 0.9500 . ?
C3 H3A 0.9500 . ?
C3 S1A 1.645(16) . ?
C3 C4 1.361(12) . ?
C7 C6 1.466(6) . ?
C7 C8 1.413(7) . ?
C7 C10 1.393(7) . ?
C13 H13A 0.9500 . ?
C13 H13 0.9500 . ?
C13 C14 1.355(12) . ?
C8 H8BB 0.9500 . ?
C8 H8AA 0.9500 . ?
C8 C9 1.348(17) . ?
C10 H10 0.9500 . ?
C10 H10A 0.9500 . ?
C10 C9A 1.35(2) . ?
C15 H15 0.9500 . ?
C15 H15A 0.9500 . ?
C15 C14A 1.35(2) . ?
C5 H5A 0.9500 . ?
C5 H5B 0.9500 . ?
C5 C4A 1.36(2) . ?
C9A H9AA 0.9500 . ?
C9 H9 0.9500 . ?
C14 H14 0.9500 . ?
C14A H14A 0.9500 . ?
S1A C4A 1.87(9) . ?
C4 H4 0.9500 . ?
C4A H4A 0.9500 . ?

loop_
_geom_torsion_atom_site_label_1
_geom_torsion_atom_site_label_2
_geom_torsion_atom_site_label_3
_geom_torsion_atom_site_label_4
_geom_torsion
_geom_torsion_site_symmetry_1
_geom_torsion_site_symmetry_2
_geom_torsion_site_symmetry_3
_geom_torsion_site_symmetry_4
_geom_torsion_publ_flag
Gd1 O6 C11 O5 75.6(5) 4_575 . . . ?
Gd1 O6 C11 C12 -101.7(4) 4_575 . . . ?
Gd1 O1 C1 O2 2.3(4) . . . . ?
Gd1 O1 C1 C2 -177.6(3) . . . . ?
Gd1 O4 C6 O3 17.5(4) . . . . ?
Gd1 O4 C6 C7 -160.6(3) . . . . ?
Gd1 O3 C6 O4 -18.0(4) . . . . ?
Gd1 O3 C6 C7 160.1(3) . . . . ?
Gd1 O5 C11 O6 111.1(6) . . . . ?
Gd1 O5 C11 C12 -71.7(7) . . . . ?
Gd1 O2 C1 O1 -2.2(4) . . . . ?
Gd1 O2 C1 C2 177.6(4) . . . . ?
O1 C1 C2 C3 -170.6(4) . . . . ?
O1 C1 C2 C5 8.4(7) . . . . ?
O2 C1 C2 C3 9.5(7) . . . . ?
O2 C1 C2 C5 -171.4(4) . . . . ?
C1 C2 C3 S1A 177.3(11) . . . . ?
C1 C2 C3 C4 179.2(8) . . . . ?
C1 C2 C5 S1 -178.8(4) . . . . ?
C1 C2 C5 C4A 179(3) . . . . ?
C2 C3 S1A C4A 3(3) . . . . ?
C2 C3 C4 S1 -0.4(12) . . . . ?
C2 C5 C4A S1A 4(5) . . . . ?
C12 C13 C14 S3 1.6(8) . . . . ?
C12 C15 C14A S3A -12(5) . . . . ?
C3 C2 C5 S1 0.3(5) . . . . ?
C3 C2 C5 C4A -2(4) . . . . ?
C3 S1A C4A C5 -4(5) . . . . ?
C7 C8 C9 S2 -0.5(14) . . . . ?
C7 C10 C9A S2A -6(3) . . . . ?
C6 C7 C8 S2A -178.6(6) . . . . ?
C6 C7 C8 C9 -177.3(9) . . . . ?
C6 C7 C10 S2 177.5(4) . . . . ?
C6 C7 C10 C9A -177.8(18) . . . . ?
C11 C12 C13 S3A 177.0(8) . . . . ?
C11 C12 C13 C14 175.2(6) . . . . ?
C11 C12 C15 S3 -176.2(3) . . . . ?
C11 C12 C15 C14A -169(3) . . . . ?
C13 S3A C14A C15 11(4) . . . . ?
C13 C12 C11 O6 -7.6(6) . . . . ?
C13 C12 C11 O5 175.0(4) . . . . ?
C13 C12 C15 S3 0.2(5) . . . . ?
C13 C12 C15 C14A 7(3) . . . . ?
C8 S2A C9A C10 4(2) . . . . ?
C8 C7 C6 O4 170.5(4) . . . . ?
C8 C7 C6 O3 -7.6(6) . . . . ?
C8 C7 C10 S2 -0.4(5) . . . . ?
C8 C7 C10 C9A 4.3(18) . . . . ?
C10 S2 C9 C8 0.2(12) . . . . ?
C10 C7 C6 O4 -7.2(7) . . . . ?
C10 C7 C6 O3 174.7(4) . . . . ?
C10 C7 C8 S2A -0.7(7) . . . . ?
C10 C7 C8 C9 0.6(10) . . . . ?
C15 S3 C14 C13 -1.3(6) . . . . ?
C15 C12 C11 O6 168.4(4) . . . . ?
C15 C12 C11 O5 -9.0(6) . . . . ?
C15 C12 C13 S3A 0.5(9) . . . . ?
C15 C12 C13 C14 -1.2(7) . . . . ?
C5 S1 C4 C3 0.5(10) . . . . ?
C5 C2 C3 S1A -1.9(12) . . . . ?
C5 C2 C3 C4 0.0(9) . . . . ?
C9A S2A C8 C7 -2.1(16) . . . . ?
C9 S2 C10 C7 0.1(8) . . . . ?
C14 S3 C15 C12 0.6(5) . . . . ?
C14A S3A C13 C12 -6(3) . . . . ?
C4 S1 C5 C2 -0.4(7) . . . . ?
